data_7128564
loop_
_publ_author_name
'Zhang, Jingran'
'Jalil, Ayesha'
'He, Jiaxin'
'Yu, Zhenyang'
'Cheng, Yifu'
'Li, Guangchen'
'Du, Yunfei'
'Zhao, Kang'

_publ_section_title
;
 Lactonization with concomitant 1,2-aryl migration and alkoxylation
 mediated by dialkoxyphenyl iodides generated <i>in situ</i>.
;
_journal_issue 60
_journal_name_full 'Chemical communications (Cambridge, England)'
_journal_page_first 7426
_journal_page_last 7429
_journal_paper_doi 10.1039/d1cc03110d
_journal_volume 57
_journal_year 2021
_chemical_formula_moiety 'C16 H14 O3'
_chemical_formula_sum 'C16 H14 O3'
_chemical_formula_weight 254.27
_space_group_crystal_system monoclinic
_space_group_IT_number 15
_space_group_name_Hall '-C 2yc'
_space_group_name_H-M_alt 'C 1 2/c 1'
_atom_sites_solution_hydrogens geom
_atom_sites_solution_primary dual
_audit_creation_date 2020-05-21
_audit_creation_method
;
Olex2 1.3-alpha
(compiled 2020.05.07 svn.rd67b107b for OlexSys, GUI svn.r6105)
;
_audit_update_record
;
2021-02-19 deposited with the CCDC.	2021-06-28 downloaded from the CCDC.
;
_cell_angle_alpha 90
_cell_angle_beta 93.2470(10)
_cell_angle_gamma 90
_cell_formula_units_Z 8
_cell_length_a 16.74290(10)
_cell_length_b 10.55120(10)
_cell_length_c 14.69710(10)
_cell_measurement_reflns_used 28149
_cell_measurement_temperature 99.97(11)
_cell_measurement_theta_max 72.6730
_cell_measurement_theta_min 4.9180
_cell_volume 2592.19(3)
_computing_cell_refinement 'CrysAlisPro 1.171.39.45g (Rigaku OD, 2018)'
_computing_data_collection 'CrysAlisPro 1.171.39.45g (Rigaku OD, 2018)'
_computing_data_reduction 'CrysAlisPro 1.171.39.45g (Rigaku OD, 2018)'
_computing_molecular_graphics 'Olex2 1.3-alpha (Dolomanov et al., 2009)'
_computing_publication_material 'Olex2 1.3-alpha (Dolomanov et al., 2009)'
_computing_structure_refinement 'SHELXL 2018/3 (Sheldrick, 2015)'
_computing_structure_solution 'SHELXT 2018/2 (Sheldrick, 2018)'
_diffrn_ambient_environment N~2~
_diffrn_ambient_temperature 99.97(11)
_diffrn_detector 'CCD plate'
_diffrn_detector_type HyPix
_diffrn_measured_fraction_theta_full 1.000
_diffrn_measured_fraction_theta_max 0.984
_diffrn_measurement_details
;
List of Runs (angles in degrees, time in seconds):

  # Type    Start    End  Width  t~exp~   \w     \q     \k     \f   Frames
#--------------------------------------------------------------------------
  1  \w   -113.00 -32.00   0.50    0.05    --  -35.99 149.00-165.00  162
  2  \w   -111.00 -64.00   0.50    0.05    --  -35.99-149.00 147.00   94
  3  \w    -98.00 -19.00   0.50    0.05    --  -35.99 123.00  31.00  158
  4  \w     58.00 111.00   0.50    0.05    --   35.99 149.00-165.00  106
  5  \w     13.00  98.00   0.50    0.05    --   35.99-123.00 -49.00  170
  6  \w     26.00 113.00   0.50    0.05    --   35.99-149.00 147.00  174
  7  \w   -171.00 -63.00   0.50    0.20    -- -100.00-149.00 147.00  216
  8  \w   -177.00 -80.00   0.50    0.20    -- -100.00-123.00 -49.00  194
  9  \w   -134.00 -32.00   0.50    0.20    -- -100.00 149.00-165.00  204
 10  \w   -115.00 -19.00   0.50    0.20    -- -100.00 123.00  31.00  192
 11  \w     75.00 178.00   0.50    0.20    --  108.37 123.00  31.00  206
 12  \w     28.00 115.00   0.50    0.20    --  108.37-123.00 -49.00  174
 13  \w     33.00 133.00   0.50    0.20    --  108.37-149.00 147.00  200
 14  \w      6.00 113.00   0.50    0.05    --   35.99  57.00-180.00  214
 15  \w      6.00 113.00   0.50    0.05    --   35.99  57.00   0.00  214
 16  \w    -48.00  75.00   0.50    0.05    --   35.99 -37.00-180.00  246
 17  \w      6.00 113.00   0.50    0.05    --   35.99  57.00 120.00  214
 18  \w   -177.00 -86.00   0.50    0.20    -- -100.00-111.00-150.00  182
 19  \w   -177.00 -84.00   0.50    0.20    -- -100.00 -94.00-120.00  186
 20  \w   -111.00 -17.00   0.50    0.20    -- -100.00 111.00-150.00  188
 21  \w   -177.00 -84.00   0.50    0.20    -- -100.00 -94.00-180.00  186
 22  \w   -132.00 -24.00   0.50    0.20    -- -100.00  61.00-120.00  216
 23  \w   -177.00 -84.00   0.50    0.20    -- -100.00 -94.00  60.00  186
 24  \w     81.00 178.00   0.50    0.20    --  108.37 111.00 -30.00  194
 25  \w     77.00 178.00   0.50    0.20    --  108.37  61.00 -60.00  202
 26  \w     74.00 178.00   0.50    0.20    --  108.37  45.00-120.00  208
 27  \w     81.00 178.00   0.50    0.20    --  108.37 111.00-180.00  194
 28  \w     23.00 108.00   0.50    0.20    --  108.37 -94.00  30.00  170
 29  \w     26.00 112.00   0.50    0.20    --  108.37-111.00 150.00  172
 30  \w     23.00 108.00   0.50    0.20    --  108.37 -94.00  60.00  170
 31  \w     23.00 108.00   0.50    0.20    --  108.37 -94.00 150.00  170
 32  \w     23.00 108.00   0.50    0.20    --  108.37 -94.00 -90.00  170
 33  \w     27.00 143.00   0.50    0.20    --  108.37 -45.00 -90.00  232
 34  \w   -115.00   2.00   0.50    0.05    --  -35.99 -77.00 -30.00  234
 35  \w     39.00 124.00   0.50    0.05    --   35.99 179.00  90.00  170
 36  \w      6.00 113.00   0.50    0.05    --   35.99  57.00  30.00  214
 37  \w     -2.00 115.00   0.50    0.05    --   35.99  77.00-150.00  234
 38  \w     -2.00 115.00   0.50    0.05    --   35.99  77.00 -60.00  234
 39  \w     -2.00 115.00   0.50    0.05    --   35.99  77.00 150.00  234
 40  \w     -2.00 115.00   0.50    0.05    --   35.99  77.00  30.00  234
 41  \w      6.00 113.00   0.50    0.05    --   35.99  57.00 -90.00  214
 42  \w   -177.00 -62.00   0.50    0.20    -- -100.00 -77.00-150.00  230
 43  \w   -176.00 -68.00   0.50    0.20    -- -100.00 -61.00-150.00  216
 44  \w   -176.00 -68.00   0.50    0.20    -- -100.00 -61.00   0.00  216
 45  \w   -177.00 -62.00   0.50    0.20    -- -100.00 -77.00 -90.00  230
 46  \w   -176.00 -68.00   0.50    0.20    -- -100.00 -61.00-120.00  216
 47  \w   -177.00 -62.00   0.50    0.20    -- -100.00 -77.00 -30.00  230
 48  \w   -177.00 -62.00   0.50    0.20    -- -100.00 -77.00  60.00  230
 49  \w   -177.00 -65.00   0.50    0.20    -- -100.00 -45.00 150.00  224
 50  \w   -177.00 -62.00   0.50    0.20    -- -100.00 -77.00-120.00  230
 51  \w   -177.00 -62.00   0.50    0.20    -- -100.00 -77.00   0.00  230
 52  \w   -177.00 -62.00   0.50    0.20    -- -100.00 -77.00 -60.00  230
 53  \w   -177.00 -62.00   0.50    0.20    -- -100.00 -77.00 120.00  230
 54  \w   -177.00 -62.00   0.50    0.20    -- -100.00 -77.00-180.00  230
 55  \w   -176.00 -68.00   0.50    0.20    -- -100.00 -61.00 -30.00  216
 56  \w   -177.00 -62.00   0.50    0.20    -- -100.00 -77.00  30.00  230
 57  \w   -177.00 -51.00   0.50    0.20    -- -100.00 -30.00  60.00  252
 58  \w   -176.00 -68.00   0.50    0.20    -- -100.00 -61.00 -60.00  216
 59  \w   -176.00 -68.00   0.50    0.20    -- -100.00 -61.00  30.00  216
 60  \w   -177.00 -62.00   0.50    0.20    -- -100.00 -77.00  90.00  230
 61  \w   -176.00 -68.00   0.50    0.20    -- -100.00 -61.00  90.00  216
 62  \w   -176.00 -68.00   0.50    0.20    -- -100.00 -61.00 150.00  216
 63  \w   -176.00 -68.00   0.50    0.20    -- -100.00 -61.00  60.00  216
 64  \w   -177.00 -62.00   0.50    0.20    -- -100.00 -77.00 150.00  230
 65  \w     70.00 178.00   0.50    0.20    --  108.37  77.00 120.00  216
 66  \w   -125.00 -45.00   0.50    0.05    --  -35.99-179.00-150.00  160
 67  \w   -125.00 -45.00   0.50    0.05    --  -35.99-179.00   0.00  160
 68  \w      6.00 113.00   0.50    0.05    --   35.99  57.00  90.00  214
 69  \w     -3.00 120.00   0.50    0.05    --   35.99  37.00 -30.00  246
 70  \w      6.00 113.00   0.50    0.05    --   35.99  57.00-150.00  214
 71  \w     -2.00 115.00   0.50    0.05    --   35.99  77.00 -30.00  234
 72  \w     -3.00 120.00   0.50    0.05    --   35.99  37.00 -90.00  246
;
_diffrn_measurement_device 'four-circle diffractometer'
_diffrn_measurement_device_type 'ROD, Synergy Custom system, HyPix'
_diffrn_measurement_method '\w scans'
_diffrn_orient_matrix_type 'CrysAlisPro convention (1999,Acta A55,543-557)'
_diffrn_orient_matrix_UB_11 -0.0133314000
_diffrn_orient_matrix_UB_12 0.1437250000
_diffrn_orient_matrix_UB_13 0.0098106000
_diffrn_orient_matrix_UB_21 -0.0907009000
_diffrn_orient_matrix_UB_22 -0.0224316000
_diffrn_orient_matrix_UB_23 0.0033478000
_diffrn_orient_matrix_UB_31 0.0095053000
_diffrn_orient_matrix_UB_32 -0.0127261000
_diffrn_orient_matrix_UB_33 0.1044669000
_diffrn_radiation_monochromator mirror
_diffrn_radiation_probe x-ray
_diffrn_radiation_type 'Cu K\a'
_diffrn_radiation_wavelength 1.54184
_diffrn_reflns_av_R_equivalents 0.0393
_diffrn_reflns_av_unetI/netI 0.0105
_diffrn_reflns_Laue_measured_fraction_full 1.000
_diffrn_reflns_Laue_measured_fraction_max 0.984
_diffrn_reflns_limit_h_max 20
_diffrn_reflns_limit_h_min -20
_diffrn_reflns_limit_k_max 12
_diffrn_reflns_limit_k_min -12
_diffrn_reflns_limit_l_max 18
_diffrn_reflns_limit_l_min -16
_diffrn_reflns_number 45394
_diffrn_reflns_point_group_measured_fraction_full 1.000
_diffrn_reflns_point_group_measured_fraction_max 0.984
_diffrn_reflns_theta_full 67.684
_diffrn_reflns_theta_max 72.903
_diffrn_reflns_theta_min 4.957
_diffrn_source 'Rotating-anode X-ray tube'
_diffrn_source_type 'Rigaku (Cu) X-ray Source'
_exptl_absorpt_coefficient_mu 0.728
_exptl_absorpt_correction_T_max 1.00000
_exptl_absorpt_correction_T_min 0.94544
_exptl_absorpt_correction_type multi-scan
_exptl_absorpt_process_details
;
CrysAlisPro 1.171.39.45g (Rigaku Oxford Diffraction, 2018)
Empirical absorption correction using spherical harmonics,
 implemented in SCALE3 ABSPACK scaling algorithm.
;
_exptl_crystal_colour colourless
_exptl_crystal_colour_primary colourless
_exptl_crystal_density_diffrn 1.303
_exptl_crystal_description block
_exptl_crystal_F_000 1072
_exptl_crystal_size_max 0.15
_exptl_crystal_size_mid 0.1
_exptl_crystal_size_min 0.06
_refine_diff_density_max 0.209
_refine_diff_density_min -0.291
_refine_diff_density_rms 0.049
_refine_ls_extinction_method none
_refine_ls_goodness_of_fit_ref 1.088
_refine_ls_hydrogen_treatment constr
_refine_ls_matrix_type full
_refine_ls_number_parameters 173
_refine_ls_number_reflns 2550
_refine_ls_number_restraints 0
_refine_ls_restrained_S_all 1.088
_refine_ls_R_factor_all 0.0350
_refine_ls_R_factor_gt 0.0341
_refine_ls_shift/su_max 0.001
_refine_ls_shift/su_mean 0.000
_refine_ls_structure_factor_coef Fsqd
_refine_ls_weighting_details 'w=1/[\s^2^(Fo^2^)+(0.0403P)^2^+1.9252P] where P=(Fo^2^+2Fc^2^)/3'
_refine_ls_weighting_scheme calc
_refine_ls_wR_factor_gt 0.0848
_refine_ls_wR_factor_ref 0.0855
_reflns_Friedel_coverage 0.000
_reflns_number_gt 2455
_reflns_number_total 2550
_reflns_threshold_expression 'I > 2\s(I)'
_cod_data_source_file d1cc03110d2.cif
_cod_data_source_block 034360_jiali3_100k_b
_cod_depositor_comments 'Adding full bibliography for 7128564.cif.'
_cod_database_code 7128564
_shelx_shelxl_version_number 2018/3
_chemical_oxdiff_usercomment 'Ian '
_shelx_space_group_comment
;
The symmetry employed for this shelxl refinement is uniquely defined
by the following loop, which should always be used as a source of
symmetry information in preference to the above space-group names.
They are only intended as comments.
;
_shelx_estimated_absorpt_t_max 0.958
_shelx_estimated_absorpt_t_min 0.899
_reflns_odcompleteness_completeness 100.00
_reflns_odcompleteness_iscentric 1
_reflns_odcompleteness_theta 66.49
_olex2_refinement_description
;
1. Fixed Uiso
 At 1.2 times of:
  All C(H) groups, All C(H,H) groups
 At 1.5 times of:
  All C(H,H,H) groups
2.a Secondary CH2 refined with riding coordinates:
 C7(H7a,H7b)
2.b Aromatic/amide H refined with riding coordinates:
 C2(H2), C3(H3), C4(H4), C5(H5), C6(H6), C13(H13), C14(H14), C15(H15), C16(H16)
2.c Idealised Me refined as rotating group:
 C9(H9a,H9b,H9c)
;
_olex2_submission_special_instructions 'No special instructions were received'
_oxdiff_exptl_absorpt_empirical_details
;
Empirical correction (ABSPACK) includes:
- Absorption correction using spherical harmonics
- Frame scaling
;
_oxdiff_exptl_absorpt_empirical_full_max 1.913
_oxdiff_exptl_absorpt_empirical_full_min 0.808

loop_
_space_group_symop_operation_xyz
'x, y, z'
'-x, y, -z+1/2'
'x+1/2, y+1/2, z'
'-x+1/2, y+1/2, -z+1/2'
'-x, -y, -z'
'x, -y, z-1/2'
'-x+1/2, -y+1/2, -z'
'x+1/2, -y+1/2, z-1/2'

loop_
_atom_site_label
_atom_site_type_symbol
_atom_site_fract_x
_atom_site_fract_y
_atom_site_fract_z
_atom_site_U_iso_or_equiv
_atom_site_adp_type
_atom_site_occupancy
_atom_site_site_symmetry_order
_atom_site_calc_flag
_atom_site_refinement_flags_posn
_atom_site_refinement_flags_adp
_atom_site_refinement_flags_occupancy
_atom_site_disorder_assembly
_atom_site_disorder_group
O2 O 0.33544(4) 0.39049(7) 0.53289(5) 0.01906(18) Uani 1 1 d . . . . .
O1 O 0.42532(4) 0.35348(7) 0.65690(5) 0.02104(18) Uani 1 1 d . . . . .
O3 O 0.31219(5) 0.49335(8) 0.40043(5) 0.0283(2) Uani 1 1 d . . . . .
C1 C 0.20936(6) 0.43079(9) 0.66540(7) 0.0161(2) Uani 1 1 d . . . . .
C2 C 0.18517(6) 0.53452(10) 0.71588(7) 0.0169(2) Uani 1 1 d . . . . .
H2 H 0.220520 0.570139 0.759802 0.020 Uiso 1 1 calc R U . . .
C3 C 0.10895(6) 0.58526(10) 0.70137(7) 0.0191(2) Uani 1 1 d . . . . .
H3 H 0.093499 0.654363 0.735494 0.023 Uiso 1 1 calc R U . . .
C4 C 0.05587(6) 0.53269(11) 0.63585(7) 0.0212(2) Uani 1 1 d . . . . .
H4 H 0.004596 0.565811 0.626446 0.025 Uiso 1 1 calc R U . . .
C5 C 0.07971(7) 0.43033(11) 0.58438(7) 0.0229(2) Uani 1 1 d . . . . .
H5 H 0.044376 0.395390 0.540155 0.028 Uiso 1 1 calc R U . . .
C6 C 0.15606(6) 0.37997(10) 0.59868(7) 0.0205(2) Uani 1 1 d . . . . .
H6 H 0.171733 0.311986 0.563574 0.025 Uiso 1 1 calc R U . . .
C7 C 0.29009(6) 0.37061(10) 0.68601(7) 0.0179(2) Uani 1 1 d . . . . .
H7A H 0.285192 0.279880 0.676609 0.021 Uiso 1 1 calc R U . . .
H7B H 0.305632 0.384415 0.749826 0.021 Uiso 1 1 calc R U . . .
C8 C 0.35645(6) 0.42035(10) 0.62861(7) 0.0161(2) Uani 1 1 d . . . . .
C9 C 0.49561(6) 0.38483(11) 0.61054(8) 0.0255(3) Uani 1 1 d . . . . .
H9A H 0.488063 0.361524 0.547498 0.038 Uiso 1 1 calc R U . . .
H9B H 0.540612 0.339641 0.637828 0.038 Uiso 1 1 calc R U . . .
H9C H 0.505296 0.474332 0.615202 0.038 Uiso 1 1 calc R U . . .
C10 C 0.32891(6) 0.49778(10) 0.48109(7) 0.0187(2) Uani 1 1 d . . . . .
C11 C 0.36584(6) 0.56268(9) 0.62764(7) 0.0151(2) Uani 1 1 d . . . . .
C12 C 0.34734(6) 0.60726(10) 0.54084(7) 0.0163(2) Uani 1 1 d . . . . .
C13 C 0.34967(6) 0.73595(10) 0.51995(7) 0.0205(2) Uani 1 1 d . . . . .
H13 H 0.336081 0.765506 0.461494 0.025 Uiso 1 1 calc R U . . .
C14 C 0.37308(6) 0.81788(10) 0.59000(8) 0.0232(2) Uani 1 1 d . . . . .
H14 H 0.375176 0.904474 0.578573 0.028 Uiso 1 1 calc R U . . .
C15 C 0.39357(6) 0.77285(10) 0.67741(8) 0.0225(2) Uani 1 1 d . . . . .
H15 H 0.410333 0.829786 0.722875 0.027 Uiso 1 1 calc R U . . .
C16 C 0.38942(6) 0.64439(10) 0.69795(7) 0.0189(2) Uani 1 1 d . . . . .
H16 H 0.401970 0.614520 0.756552 0.023 Uiso 1 1 calc R U . . .

loop_
_atom_site_aniso_label
_atom_site_aniso_U_11
_atom_site_aniso_U_22
_atom_site_aniso_U_33
_atom_site_aniso_U_23
_atom_site_aniso_U_13
_atom_site_aniso_U_12
O2 0.0240(4) 0.0176(4) 0.0159(4) -0.0034(3) 0.0035(3) -0.0011(3)
O1 0.0183(4) 0.0200(4) 0.0253(4) 0.0063(3) 0.0056(3) 0.0056(3)
O3 0.0311(4) 0.0392(5) 0.0145(4) -0.0015(3) -0.0007(3) -0.0029(4)
C1 0.0176(5) 0.0154(5) 0.0156(5) 0.0033(4) 0.0041(4) -0.0025(4)
C2 0.0190(5) 0.0157(5) 0.0160(5) 0.0006(4) 0.0010(4) -0.0029(4)
C3 0.0222(5) 0.0159(5) 0.0196(5) 0.0009(4) 0.0042(4) 0.0003(4)
C4 0.0173(5) 0.0255(5) 0.0209(5) 0.0040(4) 0.0012(4) -0.0001(4)
C5 0.0218(5) 0.0288(6) 0.0179(5) -0.0017(4) -0.0008(4) -0.0066(4)
C6 0.0242(5) 0.0197(5) 0.0180(5) -0.0036(4) 0.0050(4) -0.0039(4)
C7 0.0202(5) 0.0153(5) 0.0186(5) 0.0030(4) 0.0041(4) 0.0010(4)
C8 0.0181(5) 0.0156(5) 0.0146(5) -0.0006(4) 0.0015(4) 0.0023(4)
C9 0.0187(5) 0.0268(6) 0.0317(6) 0.0066(5) 0.0073(4) 0.0056(4)
C10 0.0149(5) 0.0244(6) 0.0171(5) 0.0002(4) 0.0033(4) 0.0005(4)
C11 0.0131(4) 0.0154(5) 0.0171(5) 0.0004(4) 0.0039(4) 0.0013(4)
C12 0.0124(4) 0.0197(5) 0.0169(5) 0.0014(4) 0.0031(4) 0.0011(4)
C13 0.0159(5) 0.0217(5) 0.0242(5) 0.0078(4) 0.0053(4) 0.0030(4)
C14 0.0190(5) 0.0147(5) 0.0368(6) 0.0026(4) 0.0100(4) 0.0005(4)
C15 0.0189(5) 0.0200(5) 0.0292(6) -0.0079(4) 0.0076(4) -0.0029(4)
C16 0.0183(5) 0.0219(5) 0.0168(5) -0.0019(4) 0.0027(4) -0.0003(4)

loop_
_atom_type_symbol
_atom_type_description
_atom_type_scat_dispersion_real
_atom_type_scat_dispersion_imag
_atom_type_scat_source
C C 0.0181 0.0091 'International Tables Vol C Tables 4.2.6.8 and 6.1.1.4'
H H 0.0000 0.0000 'International Tables Vol C Tables 4.2.6.8 and 6.1.1.4'
O O 0.0492 0.0322 'International Tables Vol C Tables 4.2.6.8 and 6.1.1.4'

loop_
_geom_angle_atom_site_label_1
_geom_angle_atom_site_label_2
_geom_angle_atom_site_label_3
_geom_angle
_geom_angle_site_symmetry_1
_geom_angle_site_symmetry_3
_geom_angle_publ_flag
C10 O2 C8 111.38(8) . . ?
C8 O1 C9 115.42(8) . . ?
C2 C1 C7 120.47(9) . . ?
C6 C1 C2 118.82(10) . . ?
C6 C1 C7 120.64(9) . . ?
C1 C2 H2 119.6 . . ?
C3 C2 C1 120.82(9) . . ?
C3 C2 H2 119.6 . . ?
C2 C3 H3 120.0 . . ?
C4 C3 C2 119.93(10) . . ?
C4 C3 H3 120.0 . . ?
C3 C4 H4 120.1 . . ?
C3 C4 C5 119.71(10) . . ?
C5 C4 H4 120.1 . . ?
C4 C5 H5 119.8 . . ?
C6 C5 C4 120.33(10) . . ?
C6 C5 H5 119.8 . . ?
C1 C6 H6 119.8 . . ?
C5 C6 C1 120.38(10) . . ?
C5 C6 H6 119.8 . . ?
C1 C7 H7A 108.6 . . ?
C1 C7 H7B 108.6 . . ?
C1 C7 C8 114.61(8) . . ?
H7A C7 H7B 107.6 . . ?
C8 C7 H7A 108.6 . . ?
C8 C7 H7B 108.6 . . ?
O2 C8 C7 108.32(8) . . ?
O2 C8 C11 102.96(8) . . ?
O1 C8 O2 109.08(8) . . ?
O1 C8 C7 106.07(8) . . ?
O1 C8 C11 114.90(8) . . ?
C11 C8 C7 115.27(8) . . ?
O1 C9 H9A 109.5 . . ?
O1 C9 H9B 109.5 . . ?
O1 C9 H9C 109.5 . . ?
H9A C9 H9B 109.5 . . ?
H9A C9 H9C 109.5 . . ?
H9B C9 H9C 109.5 . . ?
O2 C10 C12 108.08(9) . . ?
O3 C10 O2 121.60(10) . . ?
O3 C10 C12 130.30(10) . . ?
C12 C11 C8 109.27(9) . . ?
C12 C11 C16 121.16(10) . . ?
C16 C11 C8 129.57(9) . . ?
C11 C12 C10 108.22(9) . . ?
C11 C12 C13 121.93(10) . . ?
C13 C12 C10 129.83(10) . . ?
C12 C13 H13 121.5 . . ?
C14 C13 C12 117.07(10) . . ?
C14 C13 H13 121.5 . . ?
C13 C14 H14 119.4 . . ?
C13 C14 C15 121.14(10) . . ?
C15 C14 H14 119.4 . . ?
C14 C15 H15 119.4 . . ?
C16 C15 C14 121.28(10) . . ?
C16 C15 H15 119.4 . . ?
C11 C16 C15 117.39(10) . . ?
C11 C16 H16 121.3 . . ?
C15 C16 H16 121.3 . . ?

loop_
_geom_bond_atom_site_label_1
_geom_bond_atom_site_label_2
_geom_bond_distance
_geom_bond_site_symmetry_2
_geom_bond_publ_flag
O2 C8 1.4651(12) . ?
O2 C10 1.3651(13) . ?
O1 C8 1.3949(12) . ?
O1 C9 1.4317(13) . ?
O3 C10 1.2034(14) . ?
C1 C2 1.3951(14) . ?
C1 C6 1.3950(15) . ?
C1 C7 1.5086(14) . ?
C2 H2 0.9300 . ?
C2 C3 1.3892(15) . ?
C3 H3 0.9300 . ?
C3 C4 1.3884(15) . ?
C4 H4 0.9300 . ?
C4 C5 1.3899(16) . ?
C5 H5 0.9300 . ?
C5 C6 1.3894(16) . ?
C6 H6 0.9300 . ?
C7 H7A 0.9700 . ?
C7 H7B 0.9700 . ?
C7 C8 1.5256(14) . ?
C8 C11 1.5101(14) . ?
C9 H9A 0.9600 . ?
C9 H9B 0.9600 . ?
C9 H9C 0.9600 . ?
C10 C12 1.4731(15) . ?
C11 C12 1.3784(14) . ?
C11 C16 1.3858(15) . ?
C12 C13 1.3932(15) . ?
C13 H13 0.9300 . ?
C13 C14 1.3839(16) . ?
C14 H14 0.9300 . ?
C14 C15 1.3943(17) . ?
C15 H15 0.9300 . ?
C15 C16 1.3912(16) . ?
C16 H16 0.9300 . ?

loop_
_geom_torsion_atom_site_label_1
_geom_torsion_atom_site_label_2
_geom_torsion_atom_site_label_3
_geom_torsion_atom_site_label_4
_geom_torsion
_geom_torsion_site_symmetry_1
_geom_torsion_site_symmetry_2
_geom_torsion_site_symmetry_3
_geom_torsion_site_symmetry_4
_geom_torsion_publ_flag
O2 C8 C11 C12 3.09(10) . . . . ?
O2 C8 C11 C16 -176.37(9) . . . . ?
O2 C10 C12 C11 0.89(11) . . . . ?
O2 C10 C12 C13 179.15(10) . . . . ?
O1 C8 C11 C12 121.55(9) . . . . ?
O1 C8 C11 C16 -57.91(14) . . . . ?
O3 C10 C12 C11 -177.62(11) . . . . ?
O3 C10 C12 C13 0.65(19) . . . . ?
C1 C2 C3 C4 -0.07(15) . . . . ?
C1 C7 C8 O2 -62.63(11) . . . . ?
C1 C7 C8 O1 -179.60(8) . . . . ?
C1 C7 C8 C11 52.05(12) . . . . ?
C2 C1 C6 C5 -1.39(15) . . . . ?
C2 C1 C7 C8 -94.05(11) . . . . ?
C2 C3 C4 C5 -0.74(16) . . . . ?
C3 C4 C5 C6 0.48(16) . . . . ?
C4 C5 C6 C1 0.60(16) . . . . ?
C6 C1 C2 C3 1.13(15) . . . . ?
C6 C1 C7 C8 89.14(12) . . . . ?
C7 C1 C2 C3 -175.74(9) . . . . ?
C7 C1 C6 C5 175.48(9) . . . . ?
C7 C8 C11 C12 -114.63(10) . . . . ?
C7 C8 C11 C16 65.91(14) . . . . ?
C8 O2 C10 O3 179.85(9) . . . . ?
C8 O2 C10 C12 1.18(11) . . . . ?
C8 C11 C12 C10 -2.52(11) . . . . ?
C8 C11 C12 C13 179.05(9) . . . . ?
C8 C11 C16 C15 179.46(10) . . . . ?
C9 O1 C8 O2 62.92(11) . . . . ?
C9 O1 C8 C7 179.39(9) . . . . ?
C9 O1 C8 C11 -52.05(12) . . . . ?
C10 O2 C8 O1 -125.03(9) . . . . ?
C10 O2 C8 C7 119.94(9) . . . . ?
C10 O2 C8 C11 -2.57(10) . . . . ?
C10 C12 C13 C14 -176.76(10) . . . . ?
C11 C12 C13 C14 1.30(15) . . . . ?
C12 C11 C16 C15 0.06(15) . . . . ?
C12 C13 C14 C15 0.18(15) . . . . ?
C13 C14 C15 C16 -1.55(16) . . . . ?
C14 C15 C16 C11 1.40(15) . . . . ?
C16 C11 C12 C10 176.99(9) . . . . ?
C16 C11 C12 C13 -1.44(15) . . . . ?
